data_7238695
loop_
_publ_author_name
'Snape, Timothy J.'
'Karakoula, Katherine'
'Rowther, Farzana'
'Warr, Tracy'

_publ_section_title
;
 Exploiting conformationally restricted
 N,N&#x2032;-dimethyl-N,N&#x2032;-diarylureas as biologically active
 C&#xE001;C double bond analogues: synthesis and biological evaluation of
 combretastatin A-4 analogues
;
_journal_issue 19
_journal_name_full 'RSC Advances'
_journal_page_first 7557
_journal_paper_doi 10.1039/c2ra21096g
_journal_volume 2
_journal_year 2012
_chemical_formula_sum 'C19 H24 N2 O5'
_chemical_formula_weight 360.40
_space_group_IT_number 2
_space_group_name_Hall '-P 1'
_space_group_name_H-M_alt 'P -1'
_symmetry_cell_setting triclinic
_symmetry_space_group_name_H-M 'P -1'
_atom_sites_solution_hydrogens geom
_atom_sites_solution_primary direct
_atom_sites_solution_secondary difmap
_audit_creation_method SHELXL-97
_cell_angle_alpha 66.326(7)
_cell_angle_beta 86.745(8)
_cell_angle_gamma 76.657(7)
_cell_formula_units_Z 4
_cell_length_a 9.868(4)
_cell_length_b 13.348(6)
_cell_length_c 15.424(7)
_cell_measurement_reflns_used 859
_cell_measurement_temperature 100(2)
_cell_measurement_theta_max 25.865
_cell_measurement_theta_min 2.405
_cell_volume 1809.0(14)
_computing_cell_refinement 'Bruker SMART'
_computing_data_collection 'Bruker SMART'
_computing_data_reduction 'Bruker SAINT'
_computing_molecular_graphics 'Bruker SHELXTL'
_computing_publication_material 'Bruker SHELXTL'
_computing_structure_refinement 'SHELXL-97 (Sheldrick, 1997)'
_computing_structure_solution 'SHELXS-97 (Sheldrick, 1990)'
_diffrn_ambient_temperature 100(2)
_diffrn_measured_fraction_theta_full 0.988
_diffrn_measured_fraction_theta_max 0.988
_diffrn_measurement_device_type 'CCD area detector'
_diffrn_measurement_method 'phi and omega scans'
_diffrn_radiation_monochromator graphite
_diffrn_radiation_source 'fine-focus sealed tube'
_diffrn_radiation_type MoK\a
_diffrn_radiation_wavelength 0.71073
_diffrn_reflns_av_R_equivalents 0.1107
_diffrn_reflns_av_sigmaI/netI 0.1250
_diffrn_reflns_limit_h_max 11
_diffrn_reflns_limit_h_min -11
_diffrn_reflns_limit_k_max 15
_diffrn_reflns_limit_k_min -15
_diffrn_reflns_limit_l_max 18
_diffrn_reflns_limit_l_min -18
_diffrn_reflns_number 12863
_diffrn_reflns_theta_full 25.03
_diffrn_reflns_theta_max 25.03
_diffrn_reflns_theta_min 1.71
_exptl_absorpt_coefficient_mu 0.096
_exptl_absorpt_correction_type none
_exptl_crystal_colour colourless
_exptl_crystal_density_diffrn 1.323
_exptl_crystal_density_method 'not measured'
_exptl_crystal_description plate
_exptl_crystal_F_000 768
_exptl_crystal_size_max 0.30
_exptl_crystal_size_mid 0.30
_exptl_crystal_size_min 0.15
_refine_diff_density_max 0.345
_refine_diff_density_min -0.297
_refine_diff_density_rms 0.066
_refine_ls_extinction_method none
_refine_ls_goodness_of_fit_ref 1.043
_refine_ls_hydrogen_treatment constr
_refine_ls_matrix_type full
_refine_ls_number_parameters 481
_refine_ls_number_reflns 6314
_refine_ls_number_restraints 0
_refine_ls_restrained_S_all 1.043
_refine_ls_R_factor_all 0.1117
_refine_ls_R_factor_gt 0.0709
_refine_ls_shift/su_max 0.000
_refine_ls_shift/su_mean 0.000
_refine_ls_structure_factor_coef Fsqd
_refine_ls_weighting_details 'calc w=1/[\s^2^(Fo^2^)+(0.0707P)^2^+0.0000P] where P=(Fo^2^+2Fc^2^)/3'
_refine_ls_weighting_scheme calc
_refine_ls_wR_factor_gt 0.1643
_refine_ls_wR_factor_ref 0.1810
_reflns_number_gt 4104
_reflns_number_total 6314
_reflns_threshold_expression >2sigma(I)
_cod_data_source_file c2ra21096g.txt
_cod_data_source_block s3171m
_cod_depositor_comments
;
The following automatic conversions were performed:

data item '_symmetry_cell_setting' value 'Triclinic' was changed to
'triclinic' in accordance with the
/home/saulius/struct/COD-crude-data/automatic-downloads/DataCite-retrospective/RSC/depositions/lib/dictionaries/cif_core.dic
dictionary named 'cif_core.dic' version 2.4.2 last updated on
2011-04-26.

Automatic conversion script
Id: cif_fix_values 6909 2019-04-08 15:41:33Z antanas 
;
_cod_original_cell_volume 1808.8(13)
_cod_original_sg_symbol_H-M P-1
_cod_database_code 7238695

loop_
_symmetry_equiv_pos_as_xyz
'x, y, z'
'-x, -y, -z'

loop_
_atom_site_label
_atom_site_type_symbol
_atom_site_fract_x
_atom_site_fract_y
_atom_site_fract_z
_atom_site_U_iso_or_equiv
_atom_site_adp_type
_atom_site_occupancy
_atom_site_symmetry_multiplicity
_atom_site_calc_flag
_atom_site_refinement_flags
O1 O 0.1078(3) 0.88633(18) 0.09497(16) 0.0258(6) Uani 1 1 d .
O2 O -0.0146(3) 1.04964(18) 0.15288(17) 0.0257(6) Uani 1 1 d .
O3 O 0.0763(3) 1.05501(17) 0.31002(16) 0.0236(6) Uani 1 1 d .
O4 O 0.4696(3) 0.60683(18) 0.53815(16) 0.0259(6) Uani 1 1 d .
O5 O -0.1301(3) 0.6449(2) 0.23239(18) 0.0310(6) Uani 1 1 d .
N1 N 0.4063(3) 0.6976(2) 0.38059(19) 0.0209(7) Uani 1 1 d .
N2 N 0.2439(3) 0.6346(2) 0.49488(19) 0.0228(7) Uani 1 1 d .
C1 C 0.3030(4) 0.7903(3) 0.3195(2) 0.0194(8) Uani 1 1 d .
C2 C 0.2626(4) 0.7909(3) 0.2347(2) 0.0196(8) Uani 1 1 d .
H2 H 0.3058 0.7318 0.2159 0.024 Uiso 1 1 calc R
C3 C 0.1586(4) 0.8786(3) 0.1778(2) 0.0213(8) Uani 1 1 d .
C4 C 0.0945(4) 0.9648(3) 0.2065(2) 0.0201(8) Uani 1 1 d .
C5 C 0.1417(4) 0.9651(3) 0.2886(2) 0.0192(8) Uani 1 1 d .
C6 C 0.2461(4) 0.8787(3) 0.3459(2) 0.0202(8) Uani 1 1 d .
H6 H 0.2782 0.8797 0.4024 0.024 Uiso 1 1 calc R
C7 C 0.1531(4) 0.7907(3) 0.0713(3) 0.0295(9) Uani 1 1 d .
H7A H 0.2526 0.7810 0.0586 0.044 Uiso 1 1 calc R
H7B H 0.1002 0.8024 0.0148 0.044 Uiso 1 1 calc R
H7C H 0.1373 0.7234 0.1243 0.044 Uiso 1 1 calc R
C8 C -0.1377(4) 1.0114(3) 0.1546(3) 0.0343(10) Uani 1 1 d .
H8A H -0.1227 0.9596 0.1226 0.051 Uiso 1 1 calc R
H8B H -0.2145 1.0757 0.1219 0.051 Uiso 1 1 calc R
H8C H -0.1612 0.9724 0.2204 0.051 Uiso 1 1 calc R
C9 C 0.1137(4) 1.0501(3) 0.3994(2) 0.0248(8) Uani 1 1 d .
H9A H 0.0936 0.9824 0.4497 0.037 Uiso 1 1 calc R
H9B H 0.0598 1.1167 0.4081 0.037 Uiso 1 1 calc R
H9C H 0.2134 1.0477 0.4020 0.037 Uiso 1 1 calc R
C10 C 0.5489(4) 0.7081(3) 0.3597(3) 0.0264(9) Uani 1 1 d .
H10A H 0.5672 0.7676 0.3761 0.040 Uiso 1 1 calc R
H10B H 0.5629 0.7269 0.2920 0.040 Uiso 1 1 calc R
H10C H 0.6131 0.6367 0.3969 0.040 Uiso 1 1 calc R
C11 C 0.3782(4) 0.6439(2) 0.4755(2) 0.0193(8) Uani 1 1 d .
C12 C 0.2057(4) 0.5989(3) 0.5935(2) 0.0294(9) Uani 1 1 d .
H12A H 0.2368 0.5171 0.6257 0.044 Uiso 1 1 calc R
H12B H 0.1043 0.6209 0.5965 0.044 Uiso 1 1 calc R
H12C H 0.2505 0.6347 0.6247 0.044 Uiso 1 1 calc R
C13 C 0.1480(4) 0.6319(3) 0.4296(2) 0.0216(8) Uani 1 1 d .
C14 C 0.1827(4) 0.5545(3) 0.3885(2) 0.0230(8) Uani 1 1 d .
H14 H 0.2686 0.5001 0.4059 0.028 Uiso 1 1 calc R
C15 C 0.0923(4) 0.5563(3) 0.3224(2) 0.0248(8) Uani 1 1 d .
H15 H 0.1171 0.5043 0.2932 0.030 Uiso 1 1 calc R
C16 C -0.0347(4) 0.6340(3) 0.2985(2) 0.0238(8) Uani 1 1 d .
C17 C -0.0714(4) 0.7074(3) 0.3439(2) 0.0240(8) Uani 1 1 d .
H17 H -0.1602 0.7579 0.3306 0.029 Uiso 1 1 calc R
C18 C 0.0196(4) 0.7071(3) 0.4073(2) 0.0246(8) Uani 1 1 d .
H18 H -0.0054 0.7590 0.4364 0.030 Uiso 1 1 calc R
C19 C -0.0903(4) 0.5809(3) 0.1759(3) 0.0348(10) Uani 1 1 d .
H19A H -0.0031 0.5959 0.1452 0.052 Uiso 1 1 calc R
H19B H -0.1637 0.6023 0.1274 0.052 Uiso 1 1 calc R
H19C H -0.0767 0.5007 0.2164 0.052 Uiso 1 1 calc R
O6 O 0.1055(3) 0.38945(18) 0.09247(16) 0.0244(6) Uani 1 1 d .
O7 O 0.2329(3) 0.56096(17) 0.03887(16) 0.0236(6) Uani 1 1 d .
O8 O 0.4256(3) 0.56596(17) 0.15072(16) 0.0238(6) Uani 1 1 d .
O9 O 0.5689(3) 0.10839(19) 0.49185(17) 0.0287(6) Uani 1 1 d .
O10 O 0.3990(3) 0.1643(2) -0.00209(18) 0.0367(7) Uani 1 1 d .
N3 N 0.3823(3) 0.2011(2) 0.38789(19) 0.0221(7) Uani 1 1 d .
N4 N 0.6022(3) 0.1418(2) 0.3368(2) 0.0239(7) Uani 1 1 d .
C20 C 0.3413(4) 0.2950(3) 0.2988(2) 0.0202(8) Uani 1 1 d .
C21 C 0.2407(4) 0.2930(3) 0.2417(2) 0.0224(8) Uani 1 1 d .
H21 H 0.1975 0.2312 0.2616 0.027 Uiso 1 1 calc R
C22 C 0.2031(4) 0.3824(3) 0.1547(2) 0.0202(8) Uani 1 1 d .
C23 C 0.2687(4) 0.4720(3) 0.1259(2) 0.0203(8) Uani 1 1 d .
C24 C 0.3674(4) 0.4735(3) 0.1853(2) 0.0205(8) Uani 1 1 d .
C25 C 0.4038(4) 0.3855(3) 0.2730(2) 0.0218(8) Uani 1 1 d .
H25 H 0.4701 0.3871 0.3144 0.026 Uiso 1 1 calc R
C26 C 0.0548(4) 0.2911(3) 0.1113(3) 0.0304(9) Uani 1 1 d .
H26A H 0.1337 0.2273 0.1208 0.046 Uiso 1 1 calc R
H26B H -0.0045 0.3033 0.0575 0.046 Uiso 1 1 calc R
H26C H 0.0005 0.2752 0.1685 0.046 Uiso 1 1 calc R
C27 C 0.2860(4) 0.5315(3) -0.0381(2) 0.0286(9) Uani 1 1 d .
H27A H 0.3873 0.5229 -0.0389 0.043 Uiso 1 1 calc R
H27B H 0.2433 0.5909 -0.0980 0.043 Uiso 1 1 calc R
H27C H 0.2636 0.4606 -0.0302 0.043 Uiso 1 1 calc R
C28 C 0.5366(4) 0.5647(3) 0.2063(3) 0.0261(9) Uani 1 1 d .
H28A H 0.5048 0.5552 0.2699 0.039 Uiso 1 1 calc R
H28B H 0.5664 0.6357 0.1764 0.039 Uiso 1 1 calc R
H28C H 0.6151 0.5023 0.2109 0.039 Uiso 1 1 calc R
C29 C 0.2964(4) 0.2089(3) 0.4665(2) 0.0265(8) Uani 1 1 d .
H29A H 0.3168 0.1363 0.5210 0.040 Uiso 1 1 calc R
H29B H 0.1976 0.2288 0.4470 0.040 Uiso 1 1 calc R
H29C H 0.3171 0.2667 0.4842 0.040 Uiso 1 1 calc R
C30 C 0.5202(4) 0.1483(3) 0.4100(3) 0.0234(8) Uani 1 1 d .
C31 C 0.7518(4) 0.1055(3) 0.3541(3) 0.0350(10) Uani 1 1 d .
H31A H 0.7798 0.1341 0.3981 0.053 Uiso 1 1 calc R
H31B H 0.7982 0.1347 0.2942 0.053 Uiso 1 1 calc R
H31C H 0.7788 0.0233 0.3817 0.053 Uiso 1 1 calc R
C32 C 0.5485(4) 0.1427(3) 0.2517(2) 0.0219(8) Uani 1 1 d .
C33 C 0.4820(4) 0.0618(3) 0.2532(2) 0.0234(8) Uani 1 1 d .
H33 H 0.4717 0.0029 0.3119 0.028 Uiso 1 1 calc R
C34 C 0.4304(4) 0.0651(3) 0.1705(3) 0.0263(9) Uani 1 1 d .
H34 H 0.3832 0.0098 0.1724 0.032 Uiso 1 1 calc R
C35 C 0.4479(4) 0.1503(3) 0.0843(3) 0.0258(8) Uani 1 1 d .
C36 C 0.5171(4) 0.2303(3) 0.0818(3) 0.0253(8) Uani 1 1 d .
H36 H 0.5296 0.2881 0.0230 0.030 Uiso 1 1 calc R
C37 C 0.5680(4) 0.2261(3) 0.1648(2) 0.0236(8) Uani 1 1 d .
H37 H 0.6169 0.2805 0.1628 0.028 Uiso 1 1 calc R
C38 C 0.3166(5) 0.0901(4) -0.0045(3) 0.0449(11) Uani 1 1 d .
H38A H 0.3706 0.0123 0.0245 0.067 Uiso 1 1 calc R
H38B H 0.2909 0.1081 -0.0705 0.067 Uiso 1 1 calc R
H38C H 0.2320 0.0991 0.0306 0.067 Uiso 1 1 calc R

loop_
_atom_site_aniso_label
_atom_site_aniso_U_11
_atom_site_aniso_U_22
_atom_site_aniso_U_33
_atom_site_aniso_U_23
_atom_site_aniso_U_13
_atom_site_aniso_U_12
O1 0.0402(16) 0.0179(12) 0.0175(13) -0.0088(10) -0.0064(11) 0.0018(11)
O2 0.0327(15) 0.0142(12) 0.0257(14) -0.0061(10) -0.0107(11) 0.0022(11)
O3 0.0357(15) 0.0132(12) 0.0200(13) -0.0071(10) -0.0056(11) 0.0003(11)
O4 0.0335(15) 0.0170(12) 0.0228(14) -0.0045(11) -0.0109(12) -0.0011(11)
O5 0.0330(16) 0.0318(14) 0.0294(15) -0.0140(12) -0.0049(12) -0.0049(12)
N1 0.0239(17) 0.0152(14) 0.0195(15) -0.0049(12) -0.0034(13) 0.0003(12)
N2 0.0324(19) 0.0179(15) 0.0134(15) -0.0016(12) -0.0033(13) -0.0049(13)
C1 0.025(2) 0.0150(16) 0.0171(18) -0.0035(14) -0.0026(15) -0.0061(15)
C2 0.024(2) 0.0119(16) 0.0198(18) -0.0035(14) 0.0027(15) -0.0041(15)
C3 0.028(2) 0.0167(17) 0.0181(18) -0.0046(15) -0.0033(16) -0.0073(15)
C4 0.024(2) 0.0130(16) 0.0191(18) -0.0022(14) -0.0025(15) -0.0036(15)
C5 0.025(2) 0.0122(16) 0.0198(18) -0.0064(14) 0.0017(15) -0.0043(15)
C6 0.027(2) 0.0144(17) 0.0167(18) -0.0029(14) -0.0039(15) -0.0052(15)
C7 0.044(3) 0.0215(19) 0.022(2) -0.0105(16) -0.0049(18) -0.0015(18)
C8 0.031(2) 0.025(2) 0.043(2) -0.0117(18) -0.0149(19) 0.0033(17)
C9 0.031(2) 0.0208(18) 0.0231(19) -0.0118(16) -0.0018(16) -0.0008(16)
C10 0.030(2) 0.0221(19) 0.026(2) -0.0105(16) -0.0086(17) -0.0005(16)
C11 0.032(2) 0.0071(15) 0.0194(18) -0.0068(14) -0.0053(17) -0.0010(15)
C12 0.044(3) 0.0220(19) 0.0188(19) -0.0058(16) 0.0023(17) -0.0049(18)
C13 0.032(2) 0.0152(17) 0.0143(17) -0.0008(14) -0.0002(16) -0.0081(16)
C14 0.029(2) 0.0135(17) 0.0213(19) -0.0030(15) -0.0023(16) -0.0011(15)
C15 0.035(2) 0.0190(18) 0.0232(19) -0.0085(15) 0.0033(17) -0.0110(17)
C16 0.026(2) 0.0222(19) 0.0225(19) -0.0063(16) -0.0011(16) -0.0077(16)
C17 0.021(2) 0.0196(18) 0.026(2) -0.0042(16) 0.0020(16) -0.0043(15)
C18 0.032(2) 0.0170(17) 0.027(2) -0.0100(16) 0.0065(17) -0.0087(16)
C19 0.040(3) 0.042(2) 0.029(2) -0.0201(19) -0.0030(19) -0.010(2)
O6 0.0334(15) 0.0163(12) 0.0200(13) -0.0025(10) -0.0109(11) -0.0050(11)
O7 0.0352(15) 0.0120(11) 0.0176(13) -0.0022(10) -0.0069(11) 0.0012(11)
O8 0.0333(15) 0.0131(12) 0.0235(13) -0.0044(10) -0.0056(11) -0.0059(11)
O9 0.0399(16) 0.0202(13) 0.0213(14) -0.0040(11) -0.0140(12) -0.0022(12)
O10 0.0551(19) 0.0338(15) 0.0247(15) -0.0110(12) -0.0007(13) -0.0179(14)
N3 0.0314(18) 0.0171(14) 0.0145(15) -0.0023(12) -0.0047(13) -0.0050(13)
N4 0.0238(17) 0.0196(15) 0.0234(16) -0.0036(13) -0.0063(14) -0.0029(13)
C20 0.025(2) 0.0158(17) 0.0178(18) -0.0061(14) -0.0018(15) -0.0009(15)
C21 0.026(2) 0.0152(17) 0.0241(19) -0.0069(15) -0.0011(16) -0.0021(15)
C22 0.0203(19) 0.0176(17) 0.0229(19) -0.0106(15) -0.0010(16) 0.0007(15)
C23 0.029(2) 0.0121(16) 0.0162(17) -0.0041(14) -0.0019(15) 0.0011(15)
C24 0.025(2) 0.0123(16) 0.0239(19) -0.0081(15) -0.0001(16) -0.0019(15)
C25 0.026(2) 0.0177(17) 0.0217(18) -0.0091(15) -0.0061(16) -0.0003(15)
C26 0.035(2) 0.0225(19) 0.036(2) -0.0119(17) -0.0063(19) -0.0090(17)
C27 0.042(2) 0.0210(19) 0.0209(19) -0.0056(16) -0.0016(17) -0.0073(18)
C28 0.034(2) 0.0166(18) 0.030(2) -0.0109(16) -0.0033(17) -0.0065(16)
C29 0.033(2) 0.0249(19) 0.0212(19) -0.0085(16) -0.0002(17) -0.0072(17)
C30 0.028(2) 0.0128(17) 0.028(2) -0.0062(16) -0.0064(17) -0.0052(15)
C31 0.040(3) 0.025(2) 0.033(2) -0.0029(18) -0.0070(19) -0.0075(19)
C32 0.022(2) 0.0142(17) 0.0245(19) -0.0047(15) -0.0028(16) 0.0012(15)
C33 0.027(2) 0.0129(17) 0.0224(19) -0.0002(15) -0.0012(16) -0.0011(15)
C34 0.032(2) 0.0205(18) 0.029(2) -0.0112(16) 0.0010(17) -0.0080(16)
C35 0.027(2) 0.0243(19) 0.025(2) -0.0112(16) -0.0032(16) 0.0000(16)
C36 0.028(2) 0.0168(17) 0.025(2) -0.0042(15) 0.0015(16) -0.0013(16)
C37 0.023(2) 0.0130(17) 0.029(2) -0.0044(15) 0.0016(16) -0.0002(15)
C38 0.058(3) 0.048(3) 0.038(3) -0.019(2) -0.003(2) -0.023(2)

loop_
_atom_type_symbol
_atom_type_description
_atom_type_scat_dispersion_real
_atom_type_scat_dispersion_imag
_atom_type_scat_source
C C 0.0033 0.0016 'International Tables Vol C Tables 4.2.6.8 and 6.1.1.4'
H H 0.0000 0.0000 'International Tables Vol C Tables 4.2.6.8 and 6.1.1.4'
N N 0.0061 0.0033 'International Tables Vol C Tables 4.2.6.8 and 6.1.1.4'
O O 0.0106 0.0060 'International Tables Vol C Tables 4.2.6.8 and 6.1.1.4'

loop_
_geom_angle_atom_site_label_1
_geom_angle_atom_site_label_2
_geom_angle_atom_site_label_3
_geom_angle
C3 O1 C7 117.1(3)
C4 O2 C8 112.6(2)
C5 O3 C9 116.1(3)
C16 O5 C19 117.9(3)
C11 N1 C1 119.0(3)
C11 N1 C10 116.7(3)
C1 N1 C10 114.4(3)
C11 N2 C13 124.2(3)
C11 N2 C12 117.4(3)
C13 N2 C12 116.7(3)
C2 C1 C6 121.2(3)
C2 C1 N1 119.5(3)
C6 C1 N1 119.3(3)
C1 C2 C3 119.2(3)
C1 C2 H2 120.4
C3 C2 H2 120.4
O1 C3 C2 124.4(3)
O1 C3 C4 115.4(3)
C2 C3 C4 120.1(3)
C5 C4 O2 119.9(3)
C5 C4 C3 119.3(3)
O2 C4 C3 120.8(3)
C4 C5 O3 115.7(3)
C4 C5 C6 121.2(3)
O3 C5 C6 123.1(3)
C5 C6 C1 118.8(3)
C5 C6 H6 120.6
C1 C6 H6 120.6
O1 C7 H7A 109.5
O1 C7 H7B 109.5
H7A C7 H7B 109.5
O1 C7 H7C 109.5
H7A C7 H7C 109.5
H7B C7 H7C 109.5
O2 C8 H8A 109.5
O2 C8 H8B 109.5
H8A C8 H8B 109.5
O2 C8 H8C 109.5
H8A C8 H8C 109.5
H8B C8 H8C 109.5
O3 C9 H9A 109.5
O3 C9 H9B 109.5
H9A C9 H9B 109.5
O3 C9 H9C 109.5
H9A C9 H9C 109.5
H9B C9 H9C 109.5
N1 C10 H10A 109.5
N1 C10 H10B 109.5
H10A C10 H10B 109.5
N1 C10 H10C 109.5
H10A C10 H10C 109.5
H10B C10 H10C 109.5
O4 C11 N2 122.0(3)
O4 C11 N1 121.6(3)
N2 C11 N1 116.5(3)
N2 C12 H12A 109.5
N2 C12 H12B 109.5
H12A C12 H12B 109.5
N2 C12 H12C 109.5
H12A C12 H12C 109.5
H12B C12 H12C 109.5
C18 C13 C14 119.4(3)
C18 C13 N2 119.9(3)
C14 C13 N2 120.7(3)
C15 C14 C13 120.1(3)
C15 C14 H14 120.0
C13 C14 H14 120.0
C14 C15 C16 120.1(3)
C14 C15 H15 120.0
C16 C15 H15 120.0
O5 C16 C15 124.9(3)
O5 C16 C17 115.9(3)
C15 C16 C17 119.2(3)
C18 C17 C16 120.4(3)
C18 C17 H17 119.8
C16 C17 H17 119.8
C17 C18 C13 120.7(3)
C17 C18 H18 119.6
C13 C18 H18 119.6
O5 C19 H19A 109.5
O5 C19 H19B 109.5
H19A C19 H19B 109.5
O5 C19 H19C 109.5
H19A C19 H19C 109.5
H19B C19 H19C 109.5
C22 O6 C26 117.3(3)
C23 O7 C27 112.2(2)
C24 O8 C28 116.8(2)
C35 O10 C38 118.1(3)
C30 N3 C20 120.4(3)
C30 N3 C29 116.4(3)
C20 N3 C29 114.0(3)
C30 N4 C32 123.3(3)
C30 N4 C31 118.3(3)
C32 N4 C31 116.7(3)
C21 C20 C25 121.7(3)
C21 C20 N3 119.1(3)
C25 C20 N3 119.1(3)
C20 C21 C22 119.3(3)
C20 C21 H21 120.4
C22 C21 H21 120.4
O6 C22 C21 124.4(3)
O6 C22 C23 115.8(3)
C21 C22 C23 119.7(3)
C24 C23 O7 119.8(3)
C24 C23 C22 120.0(3)
O7 C23 C22 120.1(3)
O8 C24 C23 115.6(3)
O8 C24 C25 123.8(3)
C23 C24 C25 120.5(3)
C20 C25 C24 118.6(3)
C20 C25 H25 120.7
C24 C25 H25 120.7
O6 C26 H26A 109.5
O6 C26 H26B 109.5
H26A C26 H26B 109.5
O6 C26 H26C 109.5
H26A C26 H26C 109.5
H26B C26 H26C 109.5
O7 C27 H27A 109.5
O7 C27 H27B 109.5
H27A C27 H27B 109.5
O7 C27 H27C 109.5
H27A C27 H27C 109.5
H27B C27 H27C 109.5
O8 C28 H28A 109.5
O8 C28 H28B 109.5
H28A C28 H28B 109.5
O8 C28 H28C 109.5
H28A C28 H28C 109.5
H28B C28 H28C 109.5
N3 C29 H29A 109.5
N3 C29 H29B 109.5
H29A C29 H29B 109.5
N3 C29 H29C 109.5
H29A C29 H29C 109.5
H29B C29 H29C 109.5
O9 C30 N3 121.9(3)
O9 C30 N4 121.2(3)
N3 C30 N4 117.0(3)
N4 C31 H31A 109.5
N4 C31 H31B 109.5
H31A C31 H31B 109.5
N4 C31 H31C 109.5
H31A C31 H31C 109.5
H31B C31 H31C 109.5
C33 C32 C37 119.0(3)
C33 C32 N4 122.0(3)
C37 C32 N4 118.9(3)
C32 C33 C34 120.9(3)
C32 C33 H33 119.6
C34 C33 H33 119.6
C33 C34 C35 119.5(3)
C33 C34 H34 120.3
C35 C34 H34 120.3
O10 C35 C36 114.8(3)
O10 C35 C34 125.1(3)
C36 C35 C34 120.1(3)
C37 C36 C35 119.8(3)
C37 C36 H36 120.1
C35 C36 H36 120.1
C36 C37 C32 120.6(3)
C36 C37 H37 119.7
C32 C37 H37 119.7
O10 C38 H38A 109.5
O10 C38 H38B 109.5
H38A C38 H38B 109.5
O10 C38 H38C 109.5
H38A C38 H38C 109.5
H38B C38 H38C 109.5

loop_
_geom_bond_atom_site_label_1
_geom_bond_atom_site_label_2
_geom_bond_distance
O1 C3 1.356(4)
O1 C7 1.433(4)
O2 C4 1.382(4)
O2 C8 1.418(4)
O3 C5 1.380(4)
O3 C9 1.419(4)
O4 C11 1.225(4)
O5 C16 1.368(4)
O5 C19 1.431(4)
N1 C11 1.392(4)
N1 C1 1.431(4)
N1 C10 1.452(5)
N2 C11 1.365(5)
N2 C13 1.436(4)
N2 C12 1.455(4)
C1 C2 1.386(5)
C1 C6 1.388(5)
C2 C3 1.385(5)
C2 H2 0.9500
C3 C4 1.400(5)
C4 C5 1.376(5)
C5 C6 1.381(4)
C6 H6 0.9500
C7 H7A 0.9800
C7 H7B 0.9800
C7 H7C 0.9800
C8 H8A 0.9800
C8 H8B 0.9800
C8 H8C 0.9800
C9 H9A 0.9800
C9 H9B 0.9800
C9 H9C 0.9800
C10 H10A 0.9800
C10 H10B 0.9800
C10 H10C 0.9800
C12 H12A 0.9800
C12 H12B 0.9800
C12 H12C 0.9800
C13 C18 1.385(5)
C13 C14 1.388(5)
C14 C15 1.382(5)
C14 H14 0.9500
C15 C16 1.389(5)
C15 H15 0.9500
C16 C17 1.393(5)
C17 C18 1.362(5)
C17 H17 0.9500
C18 H18 0.9500
C19 H19A 0.9800
C19 H19B 0.9800
C19 H19C 0.9800
O6 C22 1.359(4)
O6 C26 1.427(4)
O7 C23 1.385(4)
O7 C27 1.430(4)
O8 C24 1.378(4)
O8 C28 1.422(4)
O9 C30 1.232(4)
O10 C35 1.370(4)
O10 C38 1.430(4)
N3 C30 1.372(4)
N3 C20 1.438(4)
N3 C29 1.464(4)
N4 C30 1.371(5)
N4 C32 1.437(4)
N4 C31 1.449(5)
C20 C21 1.376(5)
C20 C25 1.389(4)
C21 C22 1.390(5)
C21 H21 0.9500
C22 C23 1.394(4)
C23 C24 1.384(5)
C24 C25 1.386(5)
C25 H25 0.9500
C26 H26A 0.9800
C26 H26B 0.9800
C26 H26C 0.9800
C27 H27A 0.9800
C27 H27B 0.9800
C27 H27C 0.9800
C28 H28A 0.9800
C28 H28B 0.9800
C28 H28C 0.9800
C29 H29A 0.9800
C29 H29B 0.9800
C29 H29C 0.9800
C31 H31A 0.9800
C31 H31B 0.9800
C31 H31C 0.9800
C32 C33 1.380(5)
C32 C37 1.394(5)
C33 C34 1.380(5)
C33 H33 0.9500
C34 C35 1.393(5)
C34 H34 0.9500
C35 C36 1.382(5)
C36 C37 1.376(5)
C36 H36 0.9500
C37 H37 0.9500
C38 H38A 0.9800
C38 H38B 0.9800
C38 H38C 0.9800

loop_
_geom_torsion_atom_site_label_1
_geom_torsion_atom_site_label_2
_geom_torsion_atom_site_label_3
_geom_torsion_atom_site_label_4
_geom_torsion
C11 N1 C1 C2 -128.6(3)
C10 N1 C1 C2 86.8(4)
C11 N1 C1 C6 52.0(4)
C10 N1 C1 C6 -92.6(4)
C6 C1 C2 C3 -3.2(5)
N1 C1 C2 C3 177.4(3)
C7 O1 C3 C2 8.0(5)
C7 O1 C3 C4 -169.4(3)
C1 C2 C3 O1 -178.0(3)
C1 C2 C3 C4 -0.7(5)
C8 O2 C4 C5 -111.2(4)
C8 O2 C4 C3 69.4(4)
O1 C3 C4 C5 -178.4(3)
C2 C3 C4 C5 4.0(5)
O1 C3 C4 O2 1.0(5)
C2 C3 C4 O2 -176.5(3)
O2 C4 C5 O3 -1.7(5)
C3 C4 C5 O3 177.8(3)
O2 C4 C5 C6 176.9(3)
C3 C4 C5 C6 -3.6(5)
C9 O3 C5 C4 173.5(3)
C9 O3 C5 C6 -5.2(5)
C4 C5 C6 C1 -0.2(5)
O3 C5 C6 C1 178.3(3)
C2 C1 C6 C5 3.7(5)
N1 C1 C6 C5 -176.9(3)
C13 N2 C11 O4 -153.1(3)
C12 N2 C11 O4 11.7(4)
C13 N2 C11 N1 26.8(4)
C12 N2 C11 N1 -168.4(3)
C1 N1 C11 O4 -144.2(3)
C10 N1 C11 O4 -0.4(4)
C1 N1 C11 N2 36.0(4)
C10 N1 C11 N2 179.8(3)
C11 N2 C13 C18 -125.9(4)
C12 N2 C13 C18 69.2(4)
C11 N2 C13 C14 54.1(4)
C12 N2 C13 C14 -110.8(4)
C18 C13 C14 C15 3.1(5)
N2 C13 C14 C15 -176.9(3)
C13 C14 C15 C16 -1.4(5)
C19 O5 C16 C15 -7.5(5)
C19 O5 C16 C17 172.7(3)
C14 C15 C16 O5 178.3(3)
C14 C15 C16 C17 -1.9(5)
O5 C16 C17 C18 -176.6(3)
C15 C16 C17 C18 3.6(5)
C16 C17 C18 C13 -1.9(5)
C14 C13 C18 C17 -1.5(5)
N2 C13 C18 C17 178.5(3)
C30 N3 C20 C21 127.1(4)
C29 N3 C20 C21 -87.3(4)
C30 N3 C20 C25 -53.2(4)
C29 N3 C20 C25 92.4(4)
C25 C20 C21 C22 1.8(5)
N3 C20 C21 C22 -178.5(3)
C26 O6 C22 C21 -10.3(5)
C26 O6 C22 C23 168.9(3)
C20 C21 C22 O6 179.9(3)
C20 C21 C22 C23 0.8(5)
C27 O7 C23 C24 108.1(4)
C27 O7 C23 C22 -73.5(4)
O6 C22 C23 C24 178.6(3)
C21 C22 C23 C24 -2.2(5)
O6 C22 C23 O7 0.2(5)
C21 C22 C23 O7 179.4(3)
C28 O8 C24 C23 -174.2(3)
C28 O8 C24 C25 5.0(5)
O7 C23 C24 O8 -1.2(5)
C22 C23 C24 O8 -179.6(3)
O7 C23 C24 C25 179.6(3)
C22 C23 C24 C25 1.1(5)
C21 C20 C25 C24 -2.8(5)
N3 C20 C25 C24 177.5(3)
O8 C24 C25 C20 -177.9(3)
C23 C24 C25 C20 1.3(5)
C20 N3 C30 O9 145.7(3)
C29 N3 C30 O9 0.8(4)
C20 N3 C30 N4 -34.4(4)
C29 N3 C30 N4 -179.2(3)
C32 N4 C30 O9 153.6(3)
C31 N4 C30 O9 -11.2(5)
C32 N4 C30 N3 -26.4(4)
C31 N4 C30 N3 168.9(3)
C30 N4 C32 C33 -60.2(4)
C31 N4 C32 C33 104.8(4)
C30 N4 C32 C37 121.8(4)
C31 N4 C32 C37 -73.2(4)
C37 C32 C33 C34 -2.5(5)
N4 C32 C33 C34 179.4(3)
C32 C33 C34 C35 1.2(5)
C38 O10 C35 C36 -175.1(3)
C38 O10 C35 C34 3.7(5)
C33 C34 C35 O10 -178.5(3)
C33 C34 C35 C36 0.3(5)
O10 C35 C36 C37 178.5(3)
C34 C35 C36 C37 -0.4(5)
C35 C36 C37 C32 -1.0(5)
C33 C32 C37 C36 2.5(5)
N4 C32 C37 C36 -179.4(3)
